data_1543678
loop_
_publ_author_name
'Dalvi, Prashant B.'
'Lin, Kuang-Ling'
'Kulkarni, Manohar V.'
'Sun, Chung-Ming'

_publ_section_title
;
 Rhodium-Catalyzed Regioselective Synthesis of Isocoumarins through
 Benzothiadiazine-Fused Frameworks.
;
_journal_issue 15
_journal_name_full 'Organic letters'
_journal_page_first 3706
_journal_page_last 3709
_journal_paper_doi 10.1021/acs.orglett.6b01408
_journal_volume 18
_journal_year 2016
_chemical_formula_sum 'C19 H18 Cl N3 O5 S'
_chemical_formula_weight 435.87
_chemical_name_systematic
; 
 ? 
;
_space_group_IT_number 14
_symmetry_cell_setting monoclinic
_symmetry_space_group_name_Hall '-P 2ybc'
_symmetry_space_group_name_H-M 'P 1 21/c 1'
_atom_sites_solution_hydrogens geom
_atom_sites_solution_primary direct
_atom_sites_solution_secondary difmap
_audit_creation_method SHELXL-97
_cell_angle_alpha 90.00
_cell_angle_beta 97.7460(10)
_cell_angle_gamma 90.00
_cell_formula_units_Z 4
_cell_length_a 10.4885(3)
_cell_length_b 12.1708(4)
_cell_length_c 14.9547(4)
_cell_measurement_reflns_used 8579
_cell_measurement_temperature 100(2)
_cell_measurement_theta_max 26.4219
_cell_measurement_theta_min 2.1654
_cell_volume 1891.60(10)
_computing_cell_refinement 'SAINT V7.34A (Bruker AXS, 2006)'
_computing_data_collection 'APEX2 (Bruker AXS, 2010)'
_computing_data_reduction 'SAINT V7.34A (Bruker AXS, 2006)'
_computing_molecular_graphics 'SHELXTL (Sheldrick, 2008)'
_computing_publication_material SHELXTL
_computing_structure_refinement 'SHELXL-97 (Sheldrick, 2008)'
_computing_structure_solution 'SHELXS-97 (Sheldrick, 2008)'
_diffrn_ambient_temperature 100(2)
_diffrn_detector_area_resol_mean 8.3333
_diffrn_measured_fraction_theta_full 0.995
_diffrn_measured_fraction_theta_max 0.995
_diffrn_measurement_device_type 'Bruker APEX-II CCD'
_diffrn_measurement_method '\f and \w scans'
_diffrn_radiation_monochromator graphite
_diffrn_radiation_source 'fine-focus sealed tube'
_diffrn_radiation_type MoK\a
_diffrn_radiation_wavelength 0.71073
_diffrn_reflns_av_R_equivalents 0.0403
_diffrn_reflns_av_sigmaI/netI 0.0295
_diffrn_reflns_limit_h_max 13
_diffrn_reflns_limit_h_min -13
_diffrn_reflns_limit_k_max 15
_diffrn_reflns_limit_k_min -14
_diffrn_reflns_limit_l_max 11
_diffrn_reflns_limit_l_min -18
_diffrn_reflns_number 16702
_diffrn_reflns_theta_full 26.42
_diffrn_reflns_theta_max 26.42
_diffrn_reflns_theta_min 1.96
_exptl_absorpt_coefficient_mu 0.351
_exptl_absorpt_correction_T_max 0.9486
_exptl_absorpt_correction_T_min 0.8890
_exptl_absorpt_correction_type multi-scan
_exptl_absorpt_process_details 'SADABS V2008/1 (Bruker AXS)'
_exptl_crystal_colour Colorless
_exptl_crystal_density_diffrn 1.531
_exptl_crystal_density_meas ?
_exptl_crystal_density_method 'not measured'
_exptl_crystal_description Tabullar
_exptl_crystal_F_000 904
_exptl_crystal_size_max 0.27
_exptl_crystal_size_mid 0.25
_exptl_crystal_size_min 0.15
_refine_diff_density_max 0.433
_refine_diff_density_min -0.774
_refine_diff_density_rms 0.173
_refine_ls_extinction_method none
_refine_ls_goodness_of_fit_ref 1.158
_refine_ls_hydrogen_treatment constr
_refine_ls_matrix_type full
_refine_ls_number_parameters 264
_refine_ls_number_reflns 3868
_refine_ls_number_restraints 0
_refine_ls_restrained_S_all 1.158
_refine_ls_R_factor_all 0.0372
_refine_ls_R_factor_gt 0.0296
_refine_ls_shift/su_max 0.000
_refine_ls_shift/su_mean 0.000
_refine_ls_structure_factor_coef Fsqd
_refine_ls_weighting_details 'calc w=1/[\s^2^(Fo^2^)+(0.0647P)^2^+0.1266P] where P=(Fo^2^+2Fc^2^)/3'
_refine_ls_weighting_scheme calc
_refine_ls_wR_factor_gt 0.0887
_refine_ls_wR_factor_ref 0.1047
_reflns_number_gt 3436
_reflns_number_total 3868
_reflns_threshold_expression >2sigma(I)
_cod_data_source_file ol6b01408_si_002.cif
_cod_data_source_block 100940lt_0m
_cod_depositor_comments
;
The following automatic conversions were performed:

'_exptl_crystal_density_meas' value 'not measured' was changed to '?'
- the value is perceived as not measured.

Automatic conversion script
Id: cif_fix_values 4268 2015-11-12 08:31:59Z antanas 

 Adding full bibliography for 1543677--1543680.cif.
;
_cod_database_code 1543678

loop_
_symmetry_equiv_pos_as_xyz
'x, y, z'
'-x, y+1/2, -z+1/2'
'-x, -y, -z'
'x, -y-1/2, z-1/2'

loop_
_atom_site_label
_atom_site_type_symbol
_atom_site_fract_x
_atom_site_fract_y
_atom_site_fract_z
_atom_site_U_iso_or_equiv
_atom_site_adp_type
_atom_site_occupancy
_atom_site_symmetry_multiplicity
_atom_site_calc_flag
_atom_site_refinement_flags
C1 C 0.00128(15) 0.26207(13) 0.14526(10) 0.0136(3) Uani 1 1 d .
C2 C 0.08952(16) 0.18326(14) 0.17880(10) 0.0164(3) Uani 1 1 d .
H2 H 0.0684 0.1074 0.1733 0.020 Uiso 1 1 calc R
C3 C 0.21024(16) 0.21633(13) 0.22085(11) 0.0171(4) Uani 1 1 d .
H3 H 0.2712 0.1626 0.2447 0.020 Uiso 1 1 calc R
C4 C 0.24190(15) 0.32602(14) 0.22819(11) 0.0168(3) Uani 1 1 d .
H4 H 0.3248 0.3465 0.2570 0.020 Uiso 1 1 calc R
C5 C 0.15475(15) 0.40870(13) 0.19416(10) 0.0134(3) Uani 1 1 d .
C6 C 0.12291(14) 0.59293(13) 0.16929(10) 0.0121(3) Uani 1 1 d .
C7 C 0.05240(14) 0.76177(13) 0.12420(10) 0.0119(3) Uani 1 1 d .
C8 C 0.03971(15) 0.87366(13) 0.10816(10) 0.0135(3) Uani 1 1 d .
H8 H 0.1077 0.9235 0.1270 0.016 Uiso 1 1 calc R
C9 C -0.07756(15) 0.90920(13) 0.06308(10) 0.0144(3) Uani 1 1 d .
H9 H -0.0902 0.9855 0.0517 0.017 Uiso 1 1 calc R
C10 C -0.17724(14) 0.83634(13) 0.03396(10) 0.0134(3) Uani 1 1 d .
C11 C -0.16433(15) 0.72333(13) 0.05059(10) 0.0128(3) Uani 1 1 d .
H11 H -0.2318 0.6730 0.0314 0.015 Uiso 1 1 calc R
C12 C -0.04842(15) 0.68934(13) 0.09636(10) 0.0117(3) Uani 1 1 d .
C13 C 0.03171(14) 0.37473(13) 0.15187(10) 0.0127(3) Uani 1 1 d .
C14 C 0.28119(14) 0.74607(14) 0.20491(10) 0.0145(3) Uani 1 1 d .
H14A H 0.3232 0.6943 0.2508 0.017 Uiso 1 1 calc R
H14B H 0.2684 0.8165 0.2356 0.017 Uiso 1 1 calc R
C15 C 0.37000(15) 0.76527(14) 0.13374(11) 0.0171(3) Uani 1 1 d .
H15A H 0.3235 0.8085 0.0835 0.021 Uiso 1 1 calc R
H15B H 0.4451 0.8090 0.1606 0.021 Uiso 1 1 calc R
C16 C 0.41702(15) 0.65949(14) 0.09669(10) 0.0175(3) Uani 1 1 d .
H16A H 0.3429 0.6134 0.0719 0.021 Uiso 1 1 calc R
H16B H 0.4687 0.6756 0.0475 0.021 Uiso 1 1 calc R
C17 C 0.51546(18) 0.49233(16) 0.14462(13) 0.0276(4) Uani 1 1 d .
H17A H 0.4328 0.4547 0.1295 0.041 Uiso 1 1 calc R
H17B H 0.5660 0.4553 0.1958 0.041 Uiso 1 1 calc R
H17C H 0.5628 0.4906 0.0924 0.041 Uiso 1 1 calc R
C18 C -0.29558(15) 0.88304(14) -0.01800(10) 0.0156(3) Uani 1 1 d .
C19 C -0.50395(16) 0.84616(16) -0.09213(12) 0.0242(4) Uani 1 1 d .
H19A H -0.5440 0.9030 -0.0588 0.036 Uiso 1 1 calc R
H19B H -0.5641 0.7848 -0.1054 0.036 Uiso 1 1 calc R
H19C H -0.4824 0.8770 -0.1487 0.036 Uiso 1 1 calc R
Cl1 Cl -0.14989(4) 0.21848(3) 0.09604(3) 0.01697(13) Uani 1 1 d .
N1 N 0.19793(12) 0.51575(11) 0.20447(8) 0.0142(3) Uani 1 1 d .
N2 N 0.15514(12) 0.70170(11) 0.16737(8) 0.0122(3) Uani 1 1 d .
N3 N -0.00279(12) 0.58406(11) 0.12563(8) 0.0116(3) Uani 1 1 d .
O1 O -0.17578(10) 0.47497(9) 0.18595(7) 0.0165(3) Uani 1 1 d .
O2 O -0.14699(11) 0.45989(9) 0.02700(7) 0.0173(3) Uani 1 1 d .
O3 O 0.49352(11) 0.60297(10) 0.16796(8) 0.0201(3) Uani 1 1 d .
O4 O -0.30813(12) 0.97815(10) -0.04112(9) 0.0257(3) Uani 1 1 d .
O5 O -0.38797(11) 0.80719(10) -0.03817(7) 0.0180(3) Uani 1 1 d .
S1 S -0.09047(3) 0.46981(3) 0.11910(2) 0.01141(12) Uani 1 1 d .

loop_
_atom_site_aniso_label
_atom_site_aniso_U_11
_atom_site_aniso_U_22
_atom_site_aniso_U_33
_atom_site_aniso_U_23
_atom_site_aniso_U_13
_atom_site_aniso_U_12
C1 0.0170(8) 0.0135(8) 0.0107(7) -0.0012(6) 0.0038(6) -0.0005(6)
C2 0.0244(9) 0.0109(8) 0.0151(7) 0.0013(6) 0.0066(7) 0.0017(7)
C3 0.0204(8) 0.0147(9) 0.0170(8) 0.0048(6) 0.0059(7) 0.0065(6)
C4 0.0154(8) 0.0179(9) 0.0174(8) 0.0040(7) 0.0030(6) 0.0022(6)
C5 0.0157(8) 0.0135(8) 0.0115(7) 0.0009(6) 0.0036(6) 0.0014(6)
C6 0.0121(7) 0.0140(8) 0.0102(7) -0.0015(6) 0.0017(6) -0.0010(6)
C7 0.0121(7) 0.0143(8) 0.0097(7) 0.0001(6) 0.0024(6) 0.0012(6)
C8 0.0146(8) 0.0129(8) 0.0131(7) -0.0015(6) 0.0023(6) -0.0018(6)
C9 0.0184(8) 0.0118(8) 0.0135(7) 0.0015(6) 0.0037(6) 0.0010(6)
C10 0.0136(8) 0.0145(8) 0.0124(7) 0.0013(6) 0.0029(6) 0.0012(6)
C11 0.0130(7) 0.0141(8) 0.0115(7) 0.0004(6) 0.0019(6) -0.0006(6)
C12 0.0156(8) 0.0096(8) 0.0105(7) 0.0001(6) 0.0039(6) 0.0005(6)
C13 0.0147(8) 0.0126(8) 0.0112(7) 0.0013(6) 0.0033(6) 0.0024(6)
C14 0.0118(8) 0.0151(8) 0.0155(8) -0.0027(6) -0.0020(6) -0.0014(6)
C15 0.0127(8) 0.0168(9) 0.0212(8) 0.0024(7) 0.0000(6) -0.0032(6)
C16 0.0149(8) 0.0212(9) 0.0162(8) 0.0018(7) 0.0020(6) -0.0007(7)
C17 0.0222(9) 0.0216(10) 0.0392(11) 0.0005(8) 0.0054(8) 0.0048(7)
C18 0.0151(8) 0.0160(9) 0.0156(8) 0.0015(6) 0.0025(6) 0.0011(6)
C19 0.0152(8) 0.0314(11) 0.0239(9) 0.0085(8) -0.0048(7) 0.0017(7)
Cl1 0.0196(2) 0.0128(2) 0.0184(2) -0.00233(14) 0.00231(16) -0.00279(14)
N1 0.0130(7) 0.0131(7) 0.0158(7) 0.0018(5) -0.0001(5) -0.0002(5)
N2 0.0114(6) 0.0115(7) 0.0132(6) 0.0002(5) -0.0008(5) -0.0007(5)
N3 0.0110(6) 0.0098(7) 0.0134(6) 0.0015(5) -0.0001(5) -0.0002(5)
O1 0.0156(6) 0.0139(6) 0.0211(6) 0.0006(5) 0.0073(5) -0.0003(4)
O2 0.0202(6) 0.0156(6) 0.0144(6) -0.0006(5) -0.0042(5) -0.0019(5)
O3 0.0175(6) 0.0200(7) 0.0218(6) 0.0012(5) -0.0011(5) 0.0047(5)
O4 0.0219(6) 0.0167(7) 0.0365(7) 0.0086(5) -0.0035(5) 0.0024(5)
O5 0.0136(6) 0.0197(6) 0.0194(6) 0.0051(5) -0.0028(5) 0.0003(5)
S1 0.0117(2) 0.0095(2) 0.0127(2) -0.00002(14) 0.00058(15) -0.00084(13)

loop_
_atom_type_symbol
_atom_type_description
_atom_type_scat_dispersion_real
_atom_type_scat_dispersion_imag
_atom_type_scat_source
C C 0.0033 0.0016 'International Tables Vol C Tables 4.2.6.8 and 6.1.1.4'
H H 0.0000 0.0000 'International Tables Vol C Tables 4.2.6.8 and 6.1.1.4'
N N 0.0061 0.0033 'International Tables Vol C Tables 4.2.6.8 and 6.1.1.4'
O O 0.0106 0.0060 'International Tables Vol C Tables 4.2.6.8 and 6.1.1.4'
S S 0.1246 0.1234 'International Tables Vol C Tables 4.2.6.8 and 6.1.1.4'
Cl Cl 0.1484 0.1585 'International Tables Vol C Tables 4.2.6.8 and 6.1.1.4'

loop_
_geom_angle_atom_site_label_1
_geom_angle_atom_site_label_2
_geom_angle_atom_site_label_3
_geom_angle
C2 C1 C13 121.12(15)
C2 C1 Cl1 118.07(13)
C13 C1 Cl1 120.80(12)
C1 C2 C3 119.14(15)
C1 C2 H2 120.4
C3 C2 H2 120.4
C4 C3 C2 120.69(15)
C4 C3 H3 119.7
C2 C3 H3 119.7
C3 C4 C5 121.77(15)
C3 C4 H4 119.1
C5 C4 H4 119.1
N1 C5 C4 116.54(14)
N1 C5 C13 126.09(14)
C4 C5 C13 117.37(15)
N1 C6 N2 125.04(14)
N1 C6 N3 128.34(15)
N2 C6 N3 106.61(13)
C8 C7 N2 130.45(14)
C8 C7 C12 121.16(14)
N2 C7 C12 108.39(14)
C7 C8 C9 116.61(14)
C7 C8 H8 121.7
C9 C8 H8 121.7
C8 C9 C10 122.05(15)
C8 C9 H9 119.0
C10 C9 H9 119.0
C9 C10 C11 121.21(14)
C9 C10 C18 117.27(14)
C11 C10 C18 121.49(14)
C12 C11 C10 116.18(14)
C12 C11 H11 121.9
C10 C11 H11 121.9
C11 C12 C7 122.77(15)
C11 C12 N3 131.67(14)
C7 C12 N3 105.56(13)
C1 C13 C5 119.91(14)
C1 C13 S1 118.33(12)
C5 C13 S1 121.35(12)
N2 C14 C15 113.15(12)
N2 C14 H14A 108.9
C15 C14 H14A 108.9
N2 C14 H14B 108.9
C15 C14 H14B 108.9
H14A C14 H14B 107.8
C16 C15 C14 112.71(14)
C16 C15 H15A 109.1
C14 C15 H15A 109.1
C16 C15 H15B 109.1
C14 C15 H15B 109.1
H15A C15 H15B 107.8
O3 C16 C15 108.45(13)
O3 C16 H16A 110.0
C15 C16 H16A 110.0
O3 C16 H16B 110.0
C15 C16 H16B 110.0
H16A C16 H16B 108.4
O3 C17 H17A 109.5
O3 C17 H17B 109.5
H17A C17 H17B 109.5
O3 C17 H17C 109.5
H17A C17 H17C 109.5
H17B C17 H17C 109.5
O4 C18 O5 123.09(15)
O4 C18 C10 124.50(15)
O5 C18 C10 112.41(14)
O5 C19 H19A 109.5
O5 C19 H19B 109.5
H19A C19 H19B 109.5
O5 C19 H19C 109.5
H19A C19 H19C 109.5
H19B C19 H19C 109.5
C6 N1 C5 117.92(13)
C6 N2 C7 109.95(13)
C6 N2 C14 124.09(13)
C7 N2 C14 125.95(13)
C6 N3 C12 109.48(12)
C6 N3 S1 124.95(11)
C12 N3 S1 125.26(10)
C17 O3 C16 111.65(13)
C18 O5 C19 115.29(13)
O2 S1 O1 117.39(7)
O2 S1 N3 106.35(7)
O1 S1 N3 108.39(7)
O2 S1 C13 114.06(7)
O1 S1 C13 109.72(7)
N3 S1 C13 99.12(7)

loop_
_geom_bond_atom_site_label_1
_geom_bond_atom_site_label_2
_geom_bond_distance
C1 C2 1.380(2)
C1 C13 1.408(2)
C1 Cl1 1.7385(16)
C2 C3 1.395(2)
C2 H2 0.9500
C3 C4 1.377(2)
C3 H3 0.9500
C4 C5 1.408(2)
C4 H4 0.9500
C5 N1 1.381(2)
C5 C13 1.420(2)
C6 N1 1.291(2)
C6 N2 1.368(2)
C6 N3 1.3943(19)
C7 C8 1.386(2)
C7 N2 1.3874(19)
C7 C12 1.396(2)
C8 C9 1.390(2)
C8 H8 0.9500
C9 C10 1.395(2)
C9 H9 0.9500
C10 C11 1.401(2)
C10 C18 1.486(2)
C11 C12 1.376(2)
C11 H11 0.9500
C12 N3 1.416(2)
C13 S1 1.7470(15)
C14 N2 1.4679(19)
C14 C15 1.524(2)
C14 H14A 0.9900
C14 H14B 0.9900
C15 C16 1.510(2)
C15 H15A 0.9900
C15 H15B 0.9900
C16 O3 1.4221(19)
C16 H16A 0.9900
C16 H16B 0.9900
C17 O3 1.418(2)
C17 H17A 0.9800
C17 H17B 0.9800
C17 H17C 0.9800
C18 O4 1.210(2)
C18 O5 1.343(2)
C19 O5 1.4461(19)
C19 H19A 0.9800
C19 H19B 0.9800
C19 H19C 0.9800
N3 S1 1.6627(13)
O1 S1 1.4300(12)
O2 S1 1.4293(11)
